data_7011687
loop_
_publ_author_name
'Maurya, Mannar R.'
'Khurana, Shilpa'
'Zhang, Wenjian'
'Rehder, Dieter'

_publ_section_title
;
 Biomimetic oxo-, dioxo- and oxo-peroxo-hydrazonato-vanadium(iv/v)
 complexes
;
_journal_issue 15
_journal_name_full 'Journal of the Chemical Society, Dalton Transactions'
_journal_page_first 3015
_journal_paper_doi 10.1039/b202852m
_journal_year 2002
_chemical_formula_sum 'C13 H11 N4 O3 V'
_chemical_formula_weight 322.20
_chemical_name_systematic
; 
? 
;
_space_group_IT_number 12
_symmetry_cell_setting monoclinic
_symmetry_space_group_name_Hall '-C 2y'
_symmetry_space_group_name_H-M 'C 1 2/m 1'
_atom_sites_solution_hydrogens geom
_atom_sites_solution_primary direct
_atom_sites_solution_secondary difmap
_audit_creation_method SHELXL-97
_cell_angle_alpha 90.00
_cell_angle_beta 106.507(6)
_cell_angle_gamma 90.00
_cell_formula_units_Z 4
_cell_length_a 14.280(5)
_cell_length_b 6.834(2)
_cell_length_c 14.297(5)
_cell_measurement_reflns_used 1097
_cell_measurement_temperature 293(2)
_cell_measurement_theta_max 23.281
_cell_measurement_theta_min 2.924
_cell_volume 1337.7(8)
_computing_cell_refinement 'Bruker SMART'
_computing_data_collection 'Bruker SMART'
_computing_data_reduction 'Bruker SHELXTL'
_computing_molecular_graphics 'Bruker SHELXTL'
_computing_publication_material 'Bruker SHELXTL'
_computing_structure_refinement 'SHELXL-97 (Sheldrick, 1997)'
_computing_structure_solution 'SHELXS-97 (Sheldrick, 1990)'
_diffrn_ambient_temperature 293(2)
_diffrn_measured_fraction_theta_full 0.998
_diffrn_measured_fraction_theta_max 0.998
_diffrn_measurement_device_type 'CCD area detector'
_diffrn_measurement_method 'phi and omega scans'
_diffrn_radiation_monochromator graphite
_diffrn_radiation_source 'fine-focus sealed tube'
_diffrn_radiation_type MoK\a
_diffrn_radiation_wavelength 0.71073
_diffrn_reflns_av_R_equivalents 0.1061
_diffrn_reflns_av_sigmaI/netI 0.0794
_diffrn_reflns_limit_h_max 13
_diffrn_reflns_limit_h_min -16
_diffrn_reflns_limit_k_max 6
_diffrn_reflns_limit_k_min -8
_diffrn_reflns_limit_l_max 17
_diffrn_reflns_limit_l_min -16
_diffrn_reflns_number 3777
_diffrn_reflns_theta_full 25.06
_diffrn_reflns_theta_max 25.06
_diffrn_reflns_theta_min 2.92
_exptl_absorpt_coefficient_mu 0.757
_exptl_absorpt_correction_T_max 0.801392
_exptl_absorpt_correction_T_min 0.530563
_exptl_absorpt_correction_type multi-scan
_exptl_absorpt_process_details 'Bruker Sadabs'
_exptl_crystal_colour brown
_exptl_crystal_density_diffrn 1.600
_exptl_crystal_density_meas ?
_exptl_crystal_density_method 'not measured'
_exptl_crystal_description plate
_exptl_crystal_F_000 656
_exptl_crystal_size_max 0.5
_exptl_crystal_size_mid 0.2
_exptl_crystal_size_min 0.05
_refine_diff_density_max 0.451
_refine_diff_density_min -0.772
_refine_diff_density_rms 0.104
_refine_ls_extinction_method none
_refine_ls_goodness_of_fit_ref 1.039
_refine_ls_hydrogen_treatment constr
_refine_ls_matrix_type full
_refine_ls_number_parameters 130
_refine_ls_number_reflns 1299
_refine_ls_number_restraints 0
_refine_ls_restrained_S_all 1.039
_refine_ls_R_factor_all 0.0771
_refine_ls_R_factor_gt 0.0576
_refine_ls_shift/su_max 0.000
_refine_ls_shift/su_mean 0.000
_refine_ls_structure_factor_coef Fsqd
_refine_ls_weighting_details 'calc w=1/[\s^2^(Fo^2^)+(0.0782P)^2^+0.0000P] where P=(Fo^2^+2Fc^2^)/3'
_refine_ls_weighting_scheme calc
_refine_ls_wR_factor_gt 0.1325
_refine_ls_wR_factor_ref 0.1442
_reflns_number_gt 957
_reflns_number_total 1299
_reflns_threshold_expression >2sigma(I)
_cod_data_source_file b202852m.txt
_cod_data_source_block 3vinh
_cod_depositor_comments
;
The following automatic conversions were performed:
'_symmetry_cell_setting' value 'Monoclinic' changed to 'monoclinic'
according to '/home/saulius/struct/CIF-dictionaries/cif_core.dic'
dictionary named 'cif_core.dic' version 2.4.1 from
2010-06-29.

'_exptl_absorpt_correction_type' value 'Multi-scan' changed
to 'multi-scan' according to
'/home/saulius/struct/CIF-dictionaries/cif_core.dic' dictionary named
'cif_core.dic' version 2.4.1 from
2010-06-29.

'_refine_ls_hydrogen_treatment' value 'Constr' changed to
'constr' according to '/home/saulius/struct/CIF-dictionaries/cif_core.dic'
dictionary named 'cif_core.dic' version 2.4.1 from 2010-06-29.

Automatic conversion script
Id: cif_fix_enum 1527 2010-12-29 10:47:43Z saulius 

The following automatic conversions were performed:

'_exptl_crystal_density_meas' value 'not_measured' was changed to '?'
- the value is perceived as not measured.

Automatic conversion script
Id: cif_fix_values 3008 2015-01-20 13:52:24Z robertas 
;
_cod_original_sg_symbol_H-M C2/m
_cod_database_code 7011687

loop_
_symmetry_equiv_pos_as_xyz
'x, y, z'
'-x, y, -z'
'x+1/2, y+1/2, z'
'-x+1/2, y+1/2, -z'
'-x, -y, -z'
'x, -y, z'
'-x+1/2, -y+1/2, -z'
'x+1/2, -y+1/2, z'

loop_
_atom_site_label
_atom_site_type_symbol
_atom_site_fract_x
_atom_site_fract_y
_atom_site_fract_z
_atom_site_U_iso_or_equiv
_atom_site_adp_type
_atom_site_occupancy
_atom_site_symmetry_multiplicity
_atom_site_calc_flag
_atom_site_refinement_flags
_atom_site_disorder_assembly
_atom_site_disorder_group
V1 V 0.11748(5) 0.0000 0.19612(5) 0.0429(4) Uani 1 2 d S . .
O1 O 0.05500(17) 0.1938(4) 0.15405(17) 0.0599(8) Uani 1 1 d . . .
O2 O 0.1198(2) 0.0000 0.3339(2) 0.0652(12) Uani 1 2 d S . .
N1 N 0.2002(3) 0.0000 0.0953(3) 0.0389(9) Uani 1 2 d S . .
N2 N 0.2658(3) 0.0000 0.2775(3) 0.0469(11) Uani 1 2 d S . .
N3 N 0.2885(3) 0.0000 0.3783(3) 0.0606(13) Uani 1 2 d S . .
N4 N 0.2071(4) 0.0000 0.6996(4) 0.0842(18) Uani 1 2 d S . .
C1 C 0.1591(4) 0.0000 -0.0005(3) 0.0467(12) Uani 1 2 d S . .
H1A H 0.0914 0.0000 -0.0240 0.056 Uiso 1 2 calc SR . .
C2 C 0.2142(4) 0.0000 -0.0673(4) 0.0538(14) Uani 1 2 d S . .
H2A H 0.1835 0.0000 -0.1340 0.065 Uiso 1 2 calc SR . .
C3 C 0.3135(5) 0.0000 -0.0330(4) 0.0548(15) Uani 1 2 d S . .
H3A H 0.3515 0.0000 -0.0762 0.066 Uiso 1 2 calc SR . .
C4 C 0.3577(4) 0.0000 0.0673(4) 0.0479(13) Uani 1 2 d S . .
H4A H 0.4254 0.0000 0.0923 0.057 Uiso 1 2 calc SR . .
C5 C 0.2981(3) 0.0000 0.1294(3) 0.0406(11) Uani 1 2 d S . .
C6 C 0.3350(4) 0.0000 0.2355(4) 0.0464(13) Uani 1 2 d S . .
C7 C 0.4419(4) 0.0000 0.2888(4) 0.0675(18) Uani 1 2 d S . .
H7A H 0.4502 0.0000 0.3578 0.101 Uiso 1 2 calc SR . .
H7B H 0.4719 0.1147 0.2713 0.101 Uiso 0.50 1 calc PR . .
H7C H 0.4719 -0.1147 0.2713 0.101 Uiso 0.50 1 calc PR . .
C8 C 0.2045(4) 0.0000 0.3984(4) 0.0639(17) Uani 1 2 d S . .
C9 C 0.2068(4) 0.0000 0.5032(4) 0.0723(19) Uani 1 2 d S . .
C10 C 0.2931(4) 0.0000 0.5783(4) 0.0579(15) Uani 1 2 d S A .
H10A H 0.3530 0.0000 0.5646 0.070 Uiso 1 2 calc SR . .
C11 C 0.2890(4) 0.0000 0.6732(4) 0.0652(16) Uani 1 2 d S A .
H11A H 0.3479 0.0000 0.7224 0.078 Uiso 1 2 calc SR . .
C12 C 0.1271(6) -0.0576(11) 0.6279(5) 0.058(3) Uani 0.50 1 d P A -1
H12A H 0.0724 -0.0970 0.6462 0.069 Uiso 0.50 1 calc PR A -1
C13 C 0.1211(5) -0.0616(10) 0.5290(5) 0.054(3) Uani 0.50 1 d P A -1
H13A H 0.0648 -0.1019 0.4822 0.065 Uiso 0.50 1 calc PR A -1

loop_
_atom_site_aniso_label
_atom_site_aniso_U_11
_atom_site_aniso_U_22
_atom_site_aniso_U_33
_atom_site_aniso_U_23
_atom_site_aniso_U_13
_atom_site_aniso_U_12
V1 0.0323(5) 0.0726(7) 0.0257(5) 0.000 0.0111(4) 0.000
O1 0.0518(16) 0.0839(19) 0.0431(16) -0.0028(13) 0.0120(13) 0.0210(14)
O2 0.0285(18) 0.146(4) 0.0231(18) 0.000 0.0101(16) 0.000
N1 0.045(2) 0.049(2) 0.024(2) 0.000 0.0132(19) 0.000
N2 0.030(2) 0.085(3) 0.028(2) 0.000 0.0119(18) 0.000
N3 0.036(2) 0.125(4) 0.023(2) 0.000 0.0119(19) 0.000
N4 0.069(4) 0.157(6) 0.032(3) 0.000 0.022(3) 0.000
C1 0.051(3) 0.060(3) 0.029(3) 0.000 0.009(2) 0.000
C2 0.078(4) 0.059(3) 0.028(3) 0.000 0.020(3) 0.000
C3 0.080(4) 0.054(3) 0.044(3) 0.000 0.041(3) 0.000
C4 0.051(3) 0.059(3) 0.043(3) 0.000 0.029(3) 0.000
C5 0.041(3) 0.051(3) 0.036(3) 0.000 0.020(2) 0.000
C6 0.038(3) 0.069(4) 0.038(3) 0.000 0.020(2) 0.000
C7 0.034(3) 0.125(5) 0.045(3) 0.000 0.014(3) 0.000
C8 0.042(3) 0.122(5) 0.032(3) 0.000 0.017(3) 0.000
C9 0.049(3) 0.149(6) 0.023(3) 0.000 0.017(3) 0.000
C10 0.046(3) 0.102(5) 0.029(3) 0.000 0.016(2) 0.000
C11 0.058(4) 0.106(5) 0.029(3) 0.000 0.008(3) 0.000
C12 0.064(4) 0.079(9) 0.044(4) 0.007(4) 0.037(4) 0.007(4)
C13 0.048(4) 0.085(9) 0.034(4) 0.000(3) 0.019(3) 0.007(3)

loop_
_atom_type_symbol
_atom_type_description
_atom_type_scat_dispersion_real
_atom_type_scat_dispersion_imag
_atom_type_scat_source
C C 0.0033 0.0016 'International Tables Vol C Tables 4.2.6.8 and 6.1.1.4'
H H 0.0000 0.0000 'International Tables Vol C Tables 4.2.6.8 and 6.1.1.4'
N N 0.0061 0.0033 'International Tables Vol C Tables 4.2.6.8 and 6.1.1.4'
O O 0.0106 0.0060 'International Tables Vol C Tables 4.2.6.8 and 6.1.1.4'
V V 0.3005 0.5294 'International Tables Vol C Tables 4.2.6.8 and 6.1.1.4'

loop_
_geom_angle_atom_site_label_1
_geom_angle_atom_site_label_2
_geom_angle_atom_site_label_3
_geom_angle
_geom_angle_site_symmetry_1
_geom_angle_site_symmetry_3
_geom_angle_publ_flag
O1 V1 O1 110.22(19) 6 . ?
O1 V1 O2 102.95(10) 6 . ?
O1 V1 O2 102.95(10) . . ?
O1 V1 N2 124.62(10) 6 . ?
O1 V1 N2 124.62(10) . . ?
O2 V1 N2 73.59(14) . . ?
O1 V1 N1 95.92(11) 6 . ?
O1 V1 N1 95.92(11) . . ?
O2 V1 N1 146.55(15) . . ?
N2 V1 N1 72.97(15) . . ?
C8 O2 V1 117.4(3) . . ?
C1 N1 C5 118.9(4) . . ?
C1 N1 V1 122.4(3) . . ?
C5 N1 V1 118.7(3) . . ?
C6 N2 N3 119.9(4) . . ?
C6 N2 V1 121.6(3) . . ?
N3 N2 V1 118.5(3) . . ?
C8 N3 N2 105.6(4) . . ?
C11 N4 C12 114.0(5) . . ?
C11 N4 C12 114.0(5) . 6 ?
C12 N4 C12 33.6(6) . 6 ?
N1 C1 C2 122.3(5) . . ?
N1 C1 H1A 118.8 . . ?
C2 C1 H1A 118.8 . . ?
C3 C2 C1 119.0(5) . . ?
C3 C2 H2A 120.5 . . ?
C1 C2 H2A 120.5 . . ?
C2 C3 C4 119.4(4) . . ?
C2 C3 H3A 120.3 . . ?
C4 C3 H3A 120.3 . . ?
C5 C4 C3 118.4(5) . . ?
C5 C4 H4A 120.8 . . ?
C3 C4 H4A 120.8 . . ?
N1 C5 C4 122.0(4) . . ?
N1 C5 C6 114.1(3) . . ?
C4 C5 C6 123.9(4) . . ?
N2 C6 C5 112.7(4) . . ?
N2 C6 C7 124.4(4) . . ?
C5 C6 C7 122.9(4) . . ?
C6 C7 H7A 109.5 . . ?
C6 C7 H7B 109.5 . . ?
H7A C7 H7B 109.5 . . ?
C6 C7 H7C 109.5 . . ?
H7A C7 H7C 109.5 . . ?
H7B C7 H7C 109.5 . . ?
O2 C8 N3 124.9(5) . . ?
O2 C8 C9 117.7(4) . . ?
N3 C8 C9 117.4(5) . . ?
C10 C9 C13 115.8(5) . 6 ?
C10 C9 C13 115.8(5) . . ?
C13 C9 C13 34.0(6) 6 . ?
C10 C9 C8 122.7(5) . . ?
C13 C9 C8 118.8(5) 6 . ?
C13 C9 C8 118.8(5) . . ?
C11 C10 C9 119.2(5) . . ?
C11 C10 H10A 120.4 . . ?
C9 C10 H10A 120.4 . . ?
N4 C11 C10 124.6(6) . . ?
N4 C11 H11A 117.7 . . ?
C10 C11 H11A 117.7 . . ?
N4 C12 C13 124.5(6) . . ?
N4 C12 H12A 117.7 . . ?
C13 C12 H12A 117.7 . . ?
C12 C13 C9 116.4(6) . . ?
C12 C13 H13A 121.8 . . ?
C9 C13 H13A 121.8 . . ?

loop_
_geom_bond_atom_site_label_1
_geom_bond_atom_site_label_2
_geom_bond_distance
_geom_bond_site_symmetry_2
_geom_bond_publ_flag
V1 O1 1.615(3) 6 ?
V1 O1 1.615(3) . ?
V1 O2 1.961(3) . ?
V1 N2 2.107(4) . ?
V1 N1 2.107(3) . ?
O2 C8 1.296(6) . ?
N1 C1 1.328(6) . ?
N1 C5 1.344(6) . ?
N2 C6 1.294(5) . ?
N2 N3 1.384(5) . ?
N3 C8 1.311(6) . ?
N4 C11 1.327(7) . ?
N4 C12 1.359(9) . ?
N4 C12 1.359(9) 6 ?
C1 C2 1.399(6) . ?
C1 H1A 0.9300 . ?
C2 C3 1.362(8) . ?
C2 H2A 0.9300 . ?
C3 C4 1.393(7) . ?
C3 H3A 0.9300 . ?
C4 C5 1.392(5) . ?
C4 H4A 0.9300 . ?
C5 C6 1.458(6) . ?
C6 C7 1.500(7) . ?
C7 H7A 0.9600 . ?
C7 H7B 0.9600 . ?
C7 H7C 0.9600 . ?
C8 C9 1.490(6) . ?
C9 C10 1.385(8) . ?
C9 C13 1.438(8) 6 ?
C9 C13 1.438(8) . ?
C10 C11 1.375(7) . ?
C10 H10A 0.9300 . ?
C11 H11A 0.9300 . ?
C12 C13 1.392(9) . ?
C12 H12A 0.9300 . ?
C13 H13A 0.9300 . ?
